data_2300183
loop_
_publ_author_name
'Seredyuk, Maksym'
'Gaspar, Ana B.'
'Kusz, Joachim'
'Bednarek, Gabriela'
'G\"utlich, Philipp'

_publ_section_title
;
 Variable-temperature X-ray crystal structure determinations of
 {Fe[tren(6-Mepy)~3~]}(ClO~4~)~2~ and {Zn[tren(6-Mepy)~3~]}(ClO~4~)~2~
 compounds: correlation of the structural data with magnetic and
 M\"ossbauer spectroscopy data
;
_journal_issue 6
_journal_name_full 'Journal of Applied Crystallography'
_journal_page_first 1135
_journal_page_last 1145
_journal_paper_doi 10.1107/S0021889807048571
_journal_volume 40
_journal_year 2007
_chemical_formula_sum 'C27 H33 Cl2 N7 O8 Zn'
_chemical_formula_weight 719.87
_chemical_name_systematic
;
 ?
;
_space_group_IT_number 14
_symmetry_cell_setting monoclinic
_symmetry_space_group_name_Hall '-P 2ybc'
_symmetry_space_group_name_H-M 'P 1 21/c 1'
_atom_sites_solution_hydrogens geom
_atom_sites_solution_primary direct
_atom_sites_solution_secondary difmap
_audit_creation_method SHELXL-97
_cell_angle_alpha 90.00
_cell_angle_beta 91.50(3)
_cell_angle_gamma 90.00
_cell_formula_units_Z 4
_cell_length_a 10.625(2)
_cell_length_b 19.456(4)
_cell_length_c 15.220(3)
_cell_measurement_temperature 290(2)
_cell_volume 3145.2(11)
_computing_cell_refinement
;
CrysAlis RED, Oxford Diffraction Ltd.,
Version 1.171.29.2 (release 20-01-2006 CrysAlis171 .NET)
(compiled Jan 20 2006,12:36:28)
;
_computing_data_collection
;
CrysAlis CCD, Oxford Diffraction Ltd.,
Version 1.171.29.2 (release 20-01-2006 CrysAlis171 .NET)
(compiled Jan 20 2006,12:36:28)
;
_computing_data_reduction
;
CrysAlis RED, Oxford Diffraction Ltd.,
Version 1.171.29.2 (release 20-01-2006 CrysAlis171 .NET)
(compiled Jan 20 2006,12:36:28)
;
_computing_structure_refinement 'SHELXL-97 (Sheldrick, 1997)'
_computing_structure_solution 'SHELXS-97 (Sheldrick, 1990)'
_diffrn_ambient_temperature 298(2)
_diffrn_detector_area_resol_mean 16.0328
_diffrn_measured_fraction_theta_full 0.996
_diffrn_measured_fraction_theta_max 0.882
_diffrn_measurement_device_type KM4_CCD_Sapphire3
_diffrn_measurement_method \q-scan
_diffrn_radiation_monochromator graphite
_diffrn_radiation_source 'fine-focus sealed tube'
_diffrn_radiation_type MoK\a
_diffrn_radiation_wavelength 0.71073
_diffrn_reflns_av_R_equivalents 0.0255
_diffrn_reflns_av_sigmaI/netI 0.0579
_diffrn_reflns_limit_h_max 15
_diffrn_reflns_limit_h_min -15
_diffrn_reflns_limit_k_max 29
_diffrn_reflns_limit_k_min -28
_diffrn_reflns_limit_l_max 23
_diffrn_reflns_limit_l_min -12
_diffrn_reflns_number 29203
_diffrn_reflns_theta_full 25.00
_diffrn_reflns_theta_max 32.85
_diffrn_reflns_theta_min 2.84
_exptl_absorpt_coefficient_mu 1.010
_exptl_absorpt_correction_T_max 0.88258
_exptl_absorpt_correction_T_min 0.85553
_exptl_absorpt_correction_type multi-scan
_exptl_absorpt_process_details
;
CrysAlis RED, Oxford Diffraction Ltd.,
Version 1.171.29.2 (release 20-01-2006 CrysAlis171 .NET)
(compiled Jan 20 2006,12:36:28)
Empirical absorption correction using spherical harmonics,
implemented in SCALE3 ABSPACK scaling algorithm.
;
_exptl_crystal_colour yellow
_exptl_crystal_density_diffrn 1.520
_exptl_crystal_density_method 'not measured'
_exptl_crystal_description polyhedron
_exptl_crystal_F_000 1488
_exptl_crystal_size_max 0.32
_exptl_crystal_size_mid 0.26
_exptl_crystal_size_min 0.12
_refine_diff_density_max 0.866
_refine_diff_density_min -0.600
_refine_ls_extinction_method none
_refine_ls_goodness_of_fit_ref 1.001
_refine_ls_hydrogen_treatment constr
_refine_ls_matrix_type full
_refine_ls_number_parameters 409
_refine_ls_number_reflns 10329
_refine_ls_number_restraints 0
_refine_ls_restrained_S_all 1.001
_refine_ls_R_factor_all 0.0933
_refine_ls_R_factor_gt 0.0424
_refine_ls_shift/su_max 0.001
_refine_ls_shift/su_mean 0.000
_refine_ls_structure_factor_coef Fsqd
_refine_ls_weighting_details 'calc w=1/[\s^2^(Fo^2^)+(0.0600P)^2^+0.0000P] where P=(Fo^2^+2Fc^2^)/3'
_refine_ls_weighting_scheme calc
_refine_ls_wR_factor_gt 0.1145
_refine_ls_wR_factor_ref 0.1220
_reflns_number_gt 5157
_reflns_number_total 10329
_reflns_threshold_expression >2sigma(I)
_cod_data_source_file aj5096.cif
_cod_data_source_block 1-Zn_290
_cod_original_sg_symbol_H-M 'P 21/c'
_cod_database_code 2300183

loop_
_symmetry_equiv_pos_as_xyz
'x, y, z'
'-x, y+1/2, -z+1/2'
'-x, -y, -z'
'x, -y-1/2, z-1/2'

loop_
_atom_site_type_symbol
_atom_site_label
_atom_site_fract_x
_atom_site_fract_y
_atom_site_fract_z
_atom_site_U_iso_or_equiv
_atom_site_adp_type
_atom_site_calc_flag
_atom_site_refinement_flags
_atom_site_occupancy
_atom_site_disorder_assembly
_atom_site_disorder_group
Zn Zn1 0.69413(2) 0.071453(12) 0.741102(15) 0.04058(9) Uani d . 1 . .
Cl Cl1 1.36180(7) 0.31811(3) 0.53986(5) 0.06445(18) Uani d . 1 . .
Cl Cl2 1.22620(8) -0.14851(4) 0.69298(5) 0.0758(2) Uani d . 1 . .
N N1 0.62655(19) 0.10205(10) 0.61484(12) 0.0522(5) Uani d . 1 . .
N N2 0.84559(18) 0.15012(9) 0.69322(12) 0.0464(4) Uani d . 1 . .
N N3 0.76564(17) 0.05270(10) 0.88337(11) 0.0461(4) Uani d . 1 . .
N N4 0.61640(17) 0.15313(9) 0.81212(13) 0.0493(5) Uani d . 1 . .
N N5 0.56079(17) -0.00529(9) 0.76434(12) 0.0470(4) Uani d . 1 . .
N N6 0.77351(17) -0.02787(9) 0.67208(11) 0.0433(4) Uani d . 1 . .
N N7 0.4034(2) 0.10693(11) 0.71487(15) 0.0635(6) Uani d . 1 . .
O O1 1.3270(3) 0.30653(15) 0.62706(16) 0.1279(10) Uani d . 1 . .
O O2 1.4377(2) 0.26405(11) 0.50823(17) 0.1103(9) Uani d . 1 . .
O O3 1.2453(3) 0.31940(15) 0.48933(19) 0.1204(9) Uani d . 1 . .
O O4 1.4194(2) 0.38262(11) 0.5301(2) 0.1179(9) Uani d . 1 . .
O O5 1.2991(5) -0.1197(3) 0.63714(19) 0.242(3) Uani d . 1 . .
O O6 1.1352(4) -0.10369(19) 0.7242(2) 0.1672(15) Uani d . 1 . .
O O7 1.1721(3) -0.20606(12) 0.65217(17) 0.1197(9) Uani d . 1 . .
O O8 1.2961(3) -0.16582(19) 0.77058(17) 0.1431(12) Uani d . 1 . .
C C1 0.5781(2) -0.06395(12) 0.73284(17) 0.0550(6) Uani d . 1 . .
H H11 0.5208 -0.0988 0.7440 0.066 Uiso calc R 1 . .
C C2 0.6870(2) -0.07858(11) 0.67874(15) 0.0489(5) Uani d . 1 . .
C C3 0.6997(3) -0.14135(13) 0.63823(19) 0.0657(7) Uani d . 1 . .
H H13 0.6381 -0.1750 0.6436 0.079 Uiso calc R 1 . .
C C4 0.8049(3) -0.15371(14) 0.5896(2) 0.0741(8) Uani d . 1 . .
H H14 0.8148 -0.1954 0.5607 0.089 Uiso calc R 1 . .
C C5 0.8933(3) -0.10423(13) 0.58474(16) 0.0636(7) Uani d . 1 . .
H H15 0.9660 -0.1123 0.5537 0.076 Uiso calc R 1 . .
C C6 0.8763(2) -0.04071(12) 0.62612(14) 0.0497(5) Uani d . 1 . .
C C7 0.6918(3) 0.14502(13) 0.57407(15) 0.0601(7) Uani d . 1 . .
H H17 0.6647 0.1595 0.5185 0.072 Uiso calc R 1 . .
C C8 0.8097(3) 0.17277(12) 0.61214(16) 0.0536(6) Uani d . 1 . .
C C9 0.8792(3) 0.21862(14) 0.56517(19) 0.0719(8) Uani d . 1 . .
H H19 0.8526 0.2322 0.5091 0.086 Uiso calc R 1 . .
C C10 0.9899(3) 0.24443(16) 0.6027(2) 0.0828(9) Uani d . 1 . .
H H110 1.0390 0.2756 0.5724 0.099 Uiso calc R 1 . .
C C11 1.0248(3) 0.22308(15) 0.6847(2) 0.0769(9) Uani d . 1 . .
H H111 1.0982 0.2402 0.7112 0.092 Uiso calc R 1 . .
C C12 0.9516(2) 0.17574(12) 0.72952(18) 0.0564(6) Uani d . 1 . .
C C13 0.6464(2) 0.15712(14) 0.89207(18) 0.0595(6) Uani d . 1 . .
H H113 0.6196 0.1946 0.9245 0.071 Uiso calc R 1 . .
C C14 0.7225(2) 0.10396(14) 0.93515(14) 0.0539(6) Uani d . 1 . .
C C15 0.7417(3) 0.10446(17) 1.02538(16) 0.0704(8) Uani d . 1 . .
H H115 0.7121 0.1407 1.0589 0.084 Uiso calc R 1 . .
C C16 0.8047(3) 0.0511(2) 1.06438(17) 0.0766(9) Uani d . 1 . .
H H116 0.8205 0.0510 1.1248 0.092 Uiso calc R 1 . .
C C17 0.8442(2) -0.00197(17) 1.01360(16) 0.0674(8) Uani d . 1 . .
H H117 0.8834 -0.0397 1.0399 0.081 Uiso calc R 1 . .
C C18 0.8264(2) -0.00008(13) 0.92274(14) 0.0518(6) Uani d . 1 . .
C C19 0.5269(2) 0.20290(13) 0.7750(2) 0.0647(7) Uani d . 1 . .
H H119 0.5533 0.2174 0.7174 0.078 Uiso calc R 1 . .
H H219 0.5232 0.2431 0.8125 0.078 Uiso calc R 1 . .
C C20 0.3985(2) 0.16924(14) 0.7676(2) 0.0681(7) Uani d . 1 . .
H H120 0.3699 0.1580 0.8259 0.082 Uiso calc R 1 . .
H H220 0.3387 0.2011 0.7409 0.082 Uiso calc R 1 . .
C C21 0.4456(2) 0.00786(13) 0.81298(18) 0.0625(7) Uani d . 1 . .
H H121 0.4650 0.0363 0.8639 0.075 Uiso calc R 1 . .
H H221 0.4108 -0.0352 0.8333 0.075 Uiso calc R 1 . .
C C22 0.3498(3) 0.04435(15) 0.7526(2) 0.0757(8) Uani d . 1 . .
H H122 0.3235 0.0135 0.7055 0.091 Uiso calc R 1 . .
H H222 0.2761 0.0562 0.7856 0.091 Uiso calc R 1 . .
C C23 0.5044(3) 0.07901(15) 0.57622(18) 0.0718(8) Uani d . 1 . .
H H123 0.4969 0.0296 0.5825 0.086 Uiso calc R 1 . .
H H223 0.5007 0.0899 0.5140 0.086 Uiso calc R 1 . .
C C24 0.3961(3) 0.11406(16) 0.6217(2) 0.0754(8) Uani d . 1 . .
H H124 0.3960 0.1625 0.6068 0.090 Uiso calc R 1 . .
H H224 0.3172 0.0946 0.5999 0.090 Uiso calc R 1 . .
C C30 0.8753(3) -0.05637(13) 0.86678(17) 0.0619(7) Uani d . 1 . .
H H130 0.8061 -0.0824 0.8424 0.093 Uiso calc R 1 . .
H H230 0.9287 -0.0860 0.9018 0.093 Uiso calc R 1 . .
H H330 0.9228 -0.0370 0.8200 0.093 Uiso calc R 1 . .
C C31 0.9759(3) 0.01351(13) 0.6219(2) 0.0716(8) Uani d . 1 . .
H H131 0.9473 0.0500 0.5839 0.107 Uiso calc R 1 . .
H H231 1.0514 -0.0061 0.5993 0.107 Uiso calc R 1 . .
H H331 0.9930 0.0314 0.6797 0.107 Uiso calc R 1 . .
C C32 0.9929(3) 0.15155(15) 0.81798(19) 0.0722(8) Uani d . 1 . .
H H132 0.9340 0.1667 0.8606 0.108 Uiso calc R 1 . .
H H232 1.0747 0.1700 0.8324 0.108 Uiso calc R 1 . .
H H332 0.9969 0.1023 0.8183 0.108 Uiso calc R 1 . .

loop_
_atom_site_aniso_label
_atom_site_aniso_U_11
_atom_site_aniso_U_22
_atom_site_aniso_U_33
_atom_site_aniso_U_12
_atom_site_aniso_U_13
_atom_site_aniso_U_23
Zn1 0.04492(15) 0.03661(13) 0.04028(13) -0.00227(10) 0.00219(10) 0.00091(10)
Cl1 0.0716(4) 0.0495(4) 0.0732(4) -0.0067(3) 0.0192(3) -0.0001(3)
Cl2 0.0812(5) 0.0632(4) 0.0824(5) -0.0009(4) -0.0067(4) -0.0089(4)
N1 0.0672(13) 0.0440(11) 0.0451(10) 0.0005(10) -0.0065(9) 0.0007(9)
N2 0.0506(11) 0.0351(9) 0.0543(11) 0.0008(8) 0.0129(9) 0.0016(8)
N3 0.0401(10) 0.0563(11) 0.0420(9) -0.0087(8) 0.0034(8) -0.0007(8)
N4 0.0455(11) 0.0422(10) 0.0604(12) -0.0029(8) 0.0062(9) -0.0055(9)
N5 0.0417(10) 0.0422(11) 0.0571(11) -0.0028(8) 0.0013(8) 0.0092(9)
N6 0.0540(11) 0.0336(9) 0.0421(9) -0.0010(8) -0.0022(8) 0.0013(7)
N7 0.0557(13) 0.0523(13) 0.0822(15) -0.0021(10) -0.0066(11) 0.0115(11)
O1 0.170(3) 0.125(2) 0.0916(17) 0.0540(19) 0.0474(17) 0.0269(15)
O2 0.123(2) 0.0640(14) 0.147(2) 0.0132(13) 0.0743(17) 0.0096(14)
O3 0.102(2) 0.129(2) 0.129(2) -0.0154(16) -0.0168(17) -0.0278(17)
O4 0.1016(18) 0.0575(14) 0.196(3) -0.0208(12) 0.0282(17) -0.0045(16)
O5 0.373(6) 0.283(5) 0.0748(17) -0.200(5) 0.075(3) -0.051(2)
O6 0.170(3) 0.169(3) 0.160(3) 0.092(3) -0.044(2) -0.060(2)
O7 0.177(3) 0.0757(16) 0.1053(17) -0.0385(17) -0.0162(17) -0.0217(14)
O8 0.151(3) 0.180(3) 0.0963(19) 0.051(2) -0.0407(19) -0.0245(18)
C1 0.0499(14) 0.0425(13) 0.0720(16) -0.0091(11) -0.0069(12) 0.0093(11)
C2 0.0533(14) 0.0370(12) 0.0560(13) -0.0029(10) -0.0111(11) 0.0017(10)
C3 0.0738(19) 0.0384(13) 0.0842(18) -0.0082(12) -0.0100(15) -0.0087(13)
C4 0.095(2) 0.0459(15) 0.0810(18) 0.0063(15) -0.0038(17) -0.0211(14)
C5 0.084(2) 0.0486(15) 0.0591(15) 0.0118(14) 0.0099(14) -0.0076(12)
C6 0.0619(15) 0.0399(12) 0.0475(12) 0.0052(11) 0.0050(11) 0.0011(10)
C7 0.091(2) 0.0496(14) 0.0398(12) 0.0109(13) 0.0044(12) 0.0086(11)
C8 0.0682(16) 0.0400(12) 0.0534(13) 0.0058(11) 0.0181(12) 0.0048(10)
C9 0.097(2) 0.0509(15) 0.0699(16) 0.0056(15) 0.0347(16) 0.0124(13)
C10 0.092(2) 0.0587(18) 0.100(2) -0.0136(16) 0.044(2) 0.0089(17)
C11 0.0646(18) 0.0572(17) 0.110(2) -0.0134(14) 0.0301(17) -0.0055(17)
C12 0.0502(14) 0.0426(13) 0.0773(17) -0.0007(11) 0.0187(12) -0.0046(12)
C13 0.0544(15) 0.0608(16) 0.0640(16) -0.0063(12) 0.0157(12) -0.0196(13)
C14 0.0440(13) 0.0722(17) 0.0460(12) -0.0101(12) 0.0094(10) -0.0128(12)
C15 0.0529(16) 0.111(2) 0.0481(14) -0.0161(16) 0.0118(12) -0.0218(16)
C16 0.0523(16) 0.136(3) 0.0411(13) -0.0191(18) 0.0030(12) 0.0004(16)
C17 0.0500(15) 0.101(2) 0.0504(14) -0.0123(14) -0.0040(12) 0.0183(15)
C18 0.0391(12) 0.0677(16) 0.0483(12) -0.0133(11) -0.0035(10) 0.0084(11)
C19 0.0630(17) 0.0399(13) 0.0915(19) 0.0085(12) 0.0070(14) -0.0040(13)
C20 0.0516(16) 0.0554(16) 0.097(2) 0.0127(12) 0.0039(14) 0.0103(15)
C21 0.0510(15) 0.0539(15) 0.0833(17) -0.0020(11) 0.0177(13) 0.0159(13)
C22 0.0430(14) 0.0600(17) 0.124(3) -0.0043(13) 0.0039(15) 0.0188(17)
C23 0.093(2) 0.0652(18) 0.0561(14) -0.0123(16) -0.0287(15) 0.0038(13)
C24 0.0672(19) 0.0661(18) 0.091(2) -0.0001(14) -0.0306(16) 0.0162(16)
C30 0.0629(16) 0.0587(16) 0.0633(15) 0.0019(12) -0.0146(13) 0.0130(12)
C31 0.0723(18) 0.0486(15) 0.096(2) 0.0004(13) 0.0357(15) -0.0034(14)
C32 0.0556(16) 0.0747(19) 0.086(2) -0.0123(14) -0.0034(14) 0.0015(16)

loop_
_atom_type_symbol
_atom_type_description
_atom_type_scat_dispersion_real
_atom_type_scat_dispersion_imag
_atom_type_scat_source
C C 0.0033 0.0016 'International Tables Vol C Tables 4.2.6.8 and 6.1.1.4'
H H 0.0000 0.0000 'International Tables Vol C Tables 4.2.6.8 and 6.1.1.4'
N N 0.0061 0.0033 'International Tables Vol C Tables 4.2.6.8 and 6.1.1.4'
O O 0.0106 0.0060 'International Tables Vol C Tables 4.2.6.8 and 6.1.1.4'
Cl Cl 0.1484 0.1585 'International Tables Vol C Tables 4.2.6.8 and 6.1.1.4'
Zn Zn 0.2839 1.4301 'International Tables Vol C Tables 4.2.6.8 and 6.1.1.4'

loop_
_geom_angle_atom_site_label_1
_geom_angle_atom_site_label_2
_geom_angle_atom_site_label_3
_geom_angle_site_symmetry_1
_geom_angle_site_symmetry_3
_geom_angle
_geom_angle_publ_flag
N5 Zn1 N4 . . 100.10(8) ?
N5 Zn1 N1 . . 97.97(8) ?
N4 Zn1 N1 . . 97.21(8) ?
N5 Zn1 N3 . . 86.35(7) ?
N4 Zn1 N3 . . 76.17(7) ?
N1 Zn1 N3 . . 172.70(7) ?
N5 Zn1 N2 . . 171.14(7) ?
N4 Zn1 N2 . . 87.05(7) ?
N1 Zn1 N2 . . 75.78(8) ?
N3 Zn1 N2 . . 100.53(7) ?
N5 Zn1 N6 . . 75.12(7) ?
N4 Zn1 N6 . . 174.25(6) ?
N1 Zn1 N6 . . 86.73(7) ?
N3 Zn1 N6 . . 100.10(6) ?
N2 Zn1 N6 . . 98.01(6) ?
O4 Cl1 O1 . . 111.64(19) ?
O4 Cl1 O2 . . 111.96(15) ?
O1 Cl1 O2 . . 111.59(15) ?
O4 Cl1 O3 . . 107.37(17) ?
O1 Cl1 O3 . . 105.26(19) ?
O2 Cl1 O3 . . 108.67(17) ?
O5 Cl2 O6 . . 112.7(3) ?
O5 Cl2 O7 . . 107.6(2) ?
O6 Cl2 O7 . . 111.8(2) ?
O5 Cl2 O8 . . 109.9(3) ?
O6 Cl2 O8 . . 102.57(18) ?
O7 Cl2 O8 . . 112.4(2) ?
C7 N1 C23 . . 119.6(2) ?
C7 N1 Zn1 . . 117.07(17) ?
C23 N1 Zn1 . . 123.22(16) ?
C12 N2 C8 . . 117.9(2) ?
C12 N2 Zn1 . . 133.67(16) ?
C8 N2 Zn1 . . 108.38(15) ?
C18 N3 C14 . . 117.86(19) ?
C18 N3 Zn1 . . 132.98(16) ?
C14 N3 Zn1 . . 108.72(15) ?
C13 N4 C19 . . 118.8(2) ?
C13 N4 Zn1 . . 116.95(18) ?
C19 N4 Zn1 . . 124.22(17) ?
C1 N5 C21 . . 118.9(2) ?
C1 N5 Zn1 . . 118.56(16) ?
C21 N5 Zn1 . . 122.47(15) ?
C6 N6 C2 . . 117.96(19) ?
C6 N6 Zn1 . . 133.73(15) ?
C2 N6 Zn1 . . 108.14(15) ?
C24 N7 C20 . . 117.8(2) ?
C24 N7 C22 . . 117.3(2) ?
C20 N7 C22 . . 117.1(2) ?
N5 C1 C2 . . 121.2(2) ?
N5 C1 H11 . . 119.4 ?
C2 C1 H11 . . 119.4 ?
N6 C2 C3 . . 122.6(2) ?
N6 C2 C1 . . 116.6(2) ?
C3 C2 C1 . . 120.8(2) ?
C4 C3 C2 . . 119.1(3) ?
C4 C3 H13 . . 120.5 ?
C2 C3 H13 . . 120.5 ?
C5 C4 C3 . . 118.8(2) ?
C5 C4 H14 . . 120.6 ?
C3 C4 H14 . . 120.6 ?
C4 C5 C6 . . 120.5(3) ?
C4 C5 H15 . . 119.8 ?
C6 C5 H15 . . 119.8 ?
N6 C6 C5 . . 121.1(2) ?
N6 C6 C31 . . 118.7(2) ?
C5 C6 C31 . . 120.2(2) ?
N1 C7 C8 . . 121.6(2) ?
N1 C7 H17 . . 119.2 ?
C8 C7 H17 . . 119.2 ?
N2 C8 C9 . . 123.0(3) ?
N2 C8 C7 . . 117.1(2) ?
C9 C8 C7 . . 119.9(2) ?
C8 C9 C10 . . 118.8(3) ?
C8 C9 H19 . . 120.6 ?
C10 C9 H19 . . 120.6 ?
C11 C10 C9 . . 118.4(3) ?
C11 C10 H110 . . 120.8 ?
C9 C10 H110 . . 120.8 ?
C10 C11 C12 . . 120.6(3) ?
C10 C11 H111 . . 119.7 ?
C12 C11 H111 . . 119.7 ?
N2 C12 C11 . . 121.2(3) ?
N2 C12 C32 . . 118.9(2) ?
C11 C12 C32 . . 119.9(3) ?
N4 C13 C14 . . 121.1(2) ?
N4 C13 H113 . . 119.4 ?
C14 C13 H113 . . 119.4 ?
N3 C14 C15 . . 122.5(3) ?
N3 C14 C13 . . 116.8(2) ?
C15 C14 C13 . . 120.5(2) ?
C16 C15 C14 . . 119.0(3) ?
C16 C15 H115 . . 120.5 ?
C14 C15 H115 . . 120.5 ?
C17 C16 C15 . . 119.0(2) ?
C17 C16 H116 . . 120.5 ?
C15 C16 H116 . . 120.5 ?
C16 C17 C18 . . 120.5(3) ?
C16 C17 H117 . . 119.7 ?
C18 C17 H117 . . 119.7 ?
N3 C18 C17 . . 120.9(2) ?
N3 C18 C30 . . 118.50(19) ?
C17 C18 C30 . . 120.6(2) ?
N4 C19 C20 . . 108.5(2) ?
N4 C19 H119 . . 110.0 ?
C20 C19 H119 . . 110.0 ?
N4 C19 H219 . . 110.0 ?
C20 C19 H219 . . 110.0 ?
H119 C19 H219 . . 108.4 ?
N7 C20 C19 . . 110.9(2) ?
N7 C20 H120 . . 109.5 ?
C19 C20 H120 . . 109.5 ?
N7 C20 H220 . . 109.5 ?
C19 C20 H220 . . 109.5 ?
H120 C20 H220 . . 108.1 ?
N5 C21 C22 . . 109.1(2) ?
N5 C21 H121 . . 109.9 ?
C22 C21 H121 . . 109.9 ?
N5 C21 H221 . . 109.9 ?
C22 C21 H221 . . 109.9 ?
H121 C21 H221 . . 108.3 ?
N7 C22 C21 . . 111.2(2) ?
N7 C22 H122 . . 109.4 ?
C21 C22 H122 . . 109.4 ?
N7 C22 H222 . . 109.4 ?
C21 C22 H222 . . 109.4 ?
H122 C22 H222 . . 108.0 ?
N1 C23 C24 . . 110.5(2) ?
N1 C23 H123 . . 109.6 ?
C24 C23 H123 . . 109.6 ?
N1 C23 H223 . . 109.6 ?
C24 C23 H223 . . 109.6 ?
H123 C23 H223 . . 108.1 ?
N7 C24 C23 . . 112.8(2) ?
N7 C24 H124 . . 109.0 ?
C23 C24 H124 . . 109.0 ?
N7 C24 H224 . . 109.0 ?
C23 C24 H224 . . 109.0 ?
H124 C24 H224 . . 107.8 ?
C18 C30 H130 . . 109.5 ?
C18 C30 H230 . . 109.5 ?
H130 C30 H230 . . 109.5 ?
C18 C30 H330 . . 109.5 ?
H130 C30 H330 . . 109.5 ?
H230 C30 H330 . . 109.5 ?
C6 C31 H131 . . 109.5 ?
C6 C31 H231 . . 109.5 ?
H131 C31 H231 . . 109.5 ?
C6 C31 H331 . . 109.5 ?
H131 C31 H331 . . 109.5 ?
H231 C31 H331 . . 109.5 ?
C12 C32 H132 . . 109.5 ?
C12 C32 H232 . . 109.5 ?
H132 C32 H232 . . 109.5 ?
C12 C32 H332 . . 109.5 ?
H132 C32 H332 . . 109.5 ?
H232 C32 H332 . . 109.5 ?

loop_
_geom_bond_atom_site_label_1
_geom_bond_atom_site_label_2
_geom_bond_site_symmetry_2
_geom_bond_distance
_geom_bond_publ_flag
Zn1 N5 . 2.0947(18) ?
Zn1 N4 . 2.1028(19) ?
Zn1 N1 . 2.1192(19) ?
Zn1 N3 . 2.3051(19) ?
Zn1 N2 . 2.3504(18) ?
Zn1 N6 . 2.3654(18) ?
Cl1 O4 . 1.406(2) ?
Cl1 O1 . 1.405(2) ?
Cl1 O2 . 1.417(2) ?
Cl1 O3 . 1.440(3) ?
Cl2 O5 . 1.293(3) ?
Cl2 O6 . 1.395(3) ?
Cl2 O7 . 1.397(2) ?
Cl2 O8 . 1.419(3) ?
N1 C7 . 1.260(3) ?
N1 C23 . 1.480(3) ?
N2 C12 . 1.338(3) ?
N2 C8 . 1.356(3) ?
N3 C18 . 1.345(3) ?
N3 C14 . 1.358(3) ?
N4 C13 . 1.252(3) ?
N4 C19 . 1.461(3) ?
N5 C1 . 1.253(3) ?
N5 C21 . 1.469(3) ?
N6 C6 . 1.336(3) ?
N6 C2 . 1.354(3) ?
N7 C24 . 1.425(3) ?
N7 C20 . 1.456(3) ?
N7 C22 . 1.467(3) ?
C1 C2 . 1.466(3) ?
C1 H11 . 0.9300 ?
C2 C3 . 1.376(3) ?
C3 C4 . 1.377(4) ?
C3 H13 . 0.9300 ?
C4 C5 . 1.348(4) ?
C4 H14 . 0.9300 ?
C5 C6 . 1.401(3) ?
C5 H15 . 0.9300 ?
C6 C31 . 1.497(3) ?
C7 C8 . 1.469(4) ?
C7 H17 . 0.9300 ?
C8 C9 . 1.371(3) ?
C9 C10 . 1.389(4) ?
C9 H19 . 0.9300 ?
C10 C11 . 1.357(4) ?
C10 H110 . 0.9300 ?
C11 C12 . 1.395(4) ?
C11 H111 . 0.9300 ?
C12 C32 . 1.482(4) ?
C13 C14 . 1.458(4) ?
C13 H113 . 0.9300 ?
C14 C15 . 1.383(3) ?
C15 C16 . 1.362(4) ?
C15 H115 . 0.9300 ?
C16 C17 . 1.363(4) ?
C16 H116 . 0.9300 ?
C17 C18 . 1.391(3) ?
C17 H117 . 0.9300 ?
C18 C30 . 1.489(4) ?
C19 C20 . 1.514(4) ?
C19 H119 . 0.9700 ?
C19 H219 . 0.9700 ?
C20 H120 . 0.9700 ?
C20 H220 . 0.9700 ?
C21 C22 . 1.529(4) ?
C21 H121 . 0.9700 ?
C21 H221 . 0.9700 ?
C22 H122 . 0.9700 ?
C22 H222 . 0.9700 ?
C23 C24 . 1.520(4) ?
C23 H123 . 0.9700 ?
C23 H223 . 0.9700 ?
C24 H124 . 0.9700 ?
C24 H224 . 0.9700 ?
C30 H130 . 0.9600 ?
C30 H230 . 0.9600 ?
C30 H330 . 0.9600 ?
C31 H131 . 0.9600 ?
C31 H231 . 0.9600 ?
C31 H331 . 0.9600 ?
C32 H132 . 0.9600 ?
C32 H232 . 0.9600 ?
C32 H332 . 0.9600 ?
